data_7158078
loop_
_publ_author_name
'Ludford III, Paul T'
'Li, Yao'
'Yang, Shenghua'
'Tor, Yitzhak'

_publ_section_title
;
 Cytidine Deaminase Can Deaminate Fused Pyrimidine Ribonucleosides
;
_journal_name_full 'Organic &amp; Biomolecular Chemistry'
_journal_paper_doi 10.1039/D1OB00705J
_journal_year 2021
_chemical_absolute_configuration ad
_chemical_formula_moiety 'C33 H26 N2 O9 S'
_chemical_formula_sum 'C33 H26 N2 O9 S'
_chemical_formula_weight 626.62
_space_group_crystal_system triclinic
_space_group_IT_number 1
_space_group_name_Hall 'P 1'
_space_group_name_H-M_alt 'P 1'
_atom_sites_solution_hydrogens geom
_atom_sites_solution_primary dual
_audit_creation_date 2019-04-30
_audit_creation_method
;
Olex2 1.2
(compiled 2018.05.29 svn.r3508 for OlexSys, GUI svn.r5506)
;
_audit_update_record
;
2021-04-05 deposited with the CCDC.	2021-05-05 downloaded from the CCDC.
;
_cell_angle_alpha 71.1950(10)
_cell_angle_beta 85.3720(10)
_cell_angle_gamma 85.7510(10)
_cell_formula_units_Z 2
_cell_length_a 5.40480(10)
_cell_length_b 13.6367(4)
_cell_length_c 20.6903(6)
_cell_measurement_reflns_used 9515
_cell_measurement_temperature 100(2)
_cell_measurement_theta_max 72.53
_cell_measurement_theta_min 3.43
_cell_volume 1436.97(7)
_computing_cell_refinement 'SAINT V8.38A (?, 2016)'
_computing_data_reduction 'SAINT V8.38A (?, 2016)'
_computing_molecular_graphics 'Olex2 (Dolomanov et al., 2009)'
_computing_publication_material 'Olex2 (Dolomanov et al., 2009)'
_computing_structure_refinement 'XL (Sheldrick, 2008)'
_computing_structure_solution 'ShelXT (Sheldrick, 2015)'
_diffrn_ambient_temperature 100.15
_diffrn_detector 'Bruker APEX2 area detector'
_diffrn_detector_area_resol_mean 7.9
_diffrn_detector_type 'CCD area detector'
_diffrn_measured_fraction_theta_full 0.983
_diffrn_measured_fraction_theta_max 0.965
_diffrn_measurement_device 'three-circle diffractometer'
_diffrn_measurement_device_type 'Bruker SMART APEX2 area detector'
_diffrn_measurement_method '\w and \f scans'
_diffrn_radiation_monochromator 'mirror optics'
_diffrn_radiation_probe x-ray
_diffrn_radiation_type CuK\a
_diffrn_radiation_wavelength 1.54178
_diffrn_reflns_av_R_equivalents 0.0329
_diffrn_reflns_av_unetI/netI 0.0465
_diffrn_reflns_Laue_measured_fraction_full 0.983
_diffrn_reflns_Laue_measured_fraction_max 0.965
_diffrn_reflns_limit_h_max 6
_diffrn_reflns_limit_h_min -6
_diffrn_reflns_limit_k_max 16
_diffrn_reflns_limit_k_min -16
_diffrn_reflns_limit_l_max 23
_diffrn_reflns_limit_l_min -25
_diffrn_reflns_number 23073
_diffrn_reflns_point_group_measured_fraction_full 0.932
_diffrn_reflns_point_group_measured_fraction_max 0.894
_diffrn_reflns_theta_full 67.500
_diffrn_reflns_theta_max 72.648
_diffrn_reflns_theta_min 2.260
_diffrn_source 'microfocus sealed X-ray tube'
_diffrn_source_type 'Incoatec I\ms'
_diffrn_standards_number 0
_exptl_absorpt_coefficient_mu 1.536
_exptl_absorpt_correction_T_max 0.7536
_exptl_absorpt_correction_T_min 0.6731
_exptl_absorpt_correction_type multi-scan
_exptl_absorpt_process_details
'SADABS-2016/2 (Bruker,2016/2) was used for absorption correction. wR2(int) was 0.0738 before and 0.0614 after correction. The Ratio of minimum to maximum transmission is 0.8932. The \l/2 correction factor is Not present.'
_exptl_crystal_colour colourless
_exptl_crystal_colour_primary colourless
_exptl_crystal_density_diffrn 1.448
_exptl_crystal_description block
_exptl_crystal_F_000 652
_exptl_crystal_size_max 0.22
_exptl_crystal_size_mid 0.08
_exptl_crystal_size_min 0.06
_refine_diff_density_max 0.207
_refine_diff_density_min -0.197
_refine_diff_density_rms 0.038
_refine_ls_abs_structure_details
;
 Flack x determined using 4365 quotients [(I+)-(I-)]/[(I+)+(I-)]
 (Parsons, Flack and Wagner, Acta Cryst. B69 (2013) 249-259).
;
_refine_ls_abs_structure_Flack 0.024(5)
_refine_ls_extinction_method none
_refine_ls_goodness_of_fit_ref 1.027
_refine_ls_hydrogen_treatment constr
_refine_ls_matrix_type full
_refine_ls_number_parameters 813
_refine_ls_number_reflns 10240
_refine_ls_number_restraints 3
_refine_ls_restrained_S_all 1.026
_refine_ls_R_factor_all 0.0285
_refine_ls_R_factor_gt 0.0273
_refine_ls_shift/su_max 0.001
_refine_ls_shift/su_mean 0.000
_refine_ls_structure_factor_coef Fsqd
_refine_ls_weighting_details 'w=1/[\s^2^(Fo^2^)+(0.0376P)^2^+0.0182P] where P=(Fo^2^+2Fc^2^)/3'
_refine_ls_weighting_scheme calc
_refine_ls_wR_factor_gt 0.0695
_refine_ls_wR_factor_ref 0.0701
_reflns_Friedel_coverage 0.853
_reflns_Friedel_fraction_full 0.880
_reflns_Friedel_fraction_max 0.823
_reflns_number_gt 9898
_reflns_number_total 10240
_reflns_threshold_expression 'I > 2\s(I)'
_cod_data_source_file d1ob00705j2.cif
_cod_data_source_block tor_mthu3
_cod_database_code 7158078
_shelx_shelxl_version_number 2014/7
_shelx_space_group_comment
;
The symmetry employed for this shelxl refinement is uniquely defined
by the following loop, which should always be used as a source of
symmetry information in preference to the above space-group names.
They are only intended as comments.
;
_shelx_estimated_absorpt_t_max 0.913
_shelx_estimated_absorpt_t_min 0.729
_olex2_refinement_description
;
1. Fixed Uiso
 At 1.2 times of:
  All C(H) groups, All C(H,H) groups, All N(H) groups
 At 1.5 times of:
  All C(H,H,H) groups
2.a Ternary CH refined with riding coordinates:
 C8(H8), C9(H9), C10(H10), C11(H11), C8'(H8'), C9'(H9'), C10'(H10'), C11'(H11')
2.b Secondary CH2 refined with riding coordinates:
 C12(H12A,H12B), C12'(H12C,H12D)
2.c Aromatic/amide H refined with riding coordinates:
 N1(H1), C7(H7), C15(H15), C16(H16), C17(H17), C18(H18), C19(H19), C22(H22),
 C23(H23), C24(H24), C25(H25), C26(H26), C29(H29), C30(H30), C31(H31), C32(H32),
  C33(H33), N1'(H1'), C7'(H7'), C15'(H15'), C16'(H16'), C17'(H17'), C18'(H18'),
 C19'(H19'), C22'(H22'), C23'(H23'), C24'(H24'), C25'(H25'), C26'(H26'),
 C29'(H29'), C30'(H30'), C31'(H31'), C32'(H32'), C33'(H33')
2.d Idealised Me refined as rotating group:
 C1(H1A,H1B,H1C), C1'(H1'A,H1'B,H1'C)
;
_olex2_submission_special_instructions 'No special instructions were received'

loop_
_space_group_symop_operation_xyz
'x, y, z'

loop_
_atom_site_label
_atom_site_type_symbol
_atom_site_fract_x
_atom_site_fract_y
_atom_site_fract_z
_atom_site_U_iso_or_equiv
_atom_site_adp_type
_atom_site_occupancy
_atom_site_site_symmetry_order
_atom_site_calc_flag
_atom_site_refinement_flags_posn
_atom_site_refinement_flags_adp
_atom_site_refinement_flags_occupancy
_atom_site_disorder_assembly
_atom_site_disorder_group
S1 S 0.53197(10) 0.39405(4) 0.73363(3) 0.02105(12) Uani 1 1 d . . . . .
O1 O 0.0238(3) 0.54612(13) 0.55339(9) 0.0240(4) Uani 1 1 d . . . . .
O2 O -0.2777(3) 0.22655(13) 0.61728(9) 0.0217(3) Uani 1 1 d . . . . .
O3 O -0.0200(3) 0.12619(13) 0.78316(8) 0.0197(3) Uani 1 1 d . . . . .
O4 O 0.3245(3) 0.02845(12) 0.66192(8) 0.0172(3) Uani 1 1 d . . . . .
O5 O 0.7010(3) -0.03859(13) 0.69724(9) 0.0214(3) Uani 1 1 d . . . . .
O6 O 0.2423(3) -0.10929(12) 0.78136(9) 0.0201(3) Uani 1 1 d . . . . .
O7 O 0.5189(4) -0.19670(15) 0.85870(11) 0.0338(5) Uani 1 1 d . . . . .
O8 O 0.2402(3) 0.09678(13) 0.89741(8) 0.0222(4) Uani 1 1 d . . . . .
O9 O 0.0769(3) 0.08463(14) 1.00315(9) 0.0260(4) Uani 1 1 d . . . . .
N1 N -0.1053(4) 0.38246(15) 0.58493(10) 0.0195(4) Uani 1 1 d . . . . .
H1 H -0.2048 0.4035 0.5509 0.023 Uiso 1 1 calc R . . . .
N2 N 0.0559(4) 0.24242(15) 0.67398(10) 0.0159(4) Uani 1 1 d . . . . .
C1 C 0.4465(5) 0.5834(2) 0.63135(14) 0.0289(6) Uani 1 1 d . . . . .
H1A H 0.5696 0.6005 0.6578 0.043 Uiso 1 1 calc GR . . . .
H1B H 0.2954 0.6279 0.6310 0.043 Uiso 1 1 calc GR . . . .
H1C H 0.5146 0.5946 0.5843 0.043 Uiso 1 1 calc GR . . . .
C2 C 0.3852(4) 0.47185(19) 0.66346(12) 0.0206(5) Uani 1 1 d . . . . .
C3 C 0.2169(4) 0.41611(18) 0.64508(12) 0.0186(5) Uani 1 1 d . . . . .
C4 C 0.0459(4) 0.45596(18) 0.59106(12) 0.0185(5) Uani 1 1 d . . . . .
C5 C -0.1201(4) 0.27991(18) 0.62553(11) 0.0168(4) Uani 1 1 d . . . . .
C6 C 0.2121(4) 0.31033(17) 0.68834(12) 0.0170(4) Uani 1 1 d . . . . .
C7 C 0.3679(5) 0.28777(18) 0.74003(12) 0.0195(5) Uani 1 1 d . . . . .
H7 H 0.3839 0.2225 0.7748 0.023 Uiso 1 1 calc R . . . .
C8 C 0.0536(4) 0.13348(17) 0.71401(11) 0.0164(4) Uani 1 1 d . . . . .
H8 H -0.0705 0.0995 0.6961 0.020 Uiso 1 1 calc R . . . .
C9 C 0.3043(4) 0.07181(17) 0.71727(12) 0.0165(4) Uani 1 1 d . . . . .
H9 H 0.4448 0.1174 0.7136 0.020 Uiso 1 1 calc R . . . .
C10 C 0.2850(4) -0.01149(17) 0.78876(12) 0.0181(5) Uani 1 1 d . . . . .
H10 H 0.4354 -0.0153 0.8148 0.022 Uiso 1 1 calc R . . . .
C11 C 0.0489(5) 0.02275(18) 0.82434(12) 0.0193(5) Uani 1 1 d . . . . .
H11 H -0.0866 -0.0232 0.8240 0.023 Uiso 1 1 calc R . . . .
C12 C 0.0694(5) 0.02070(19) 0.89700(13) 0.0229(5) Uani 1 1 d . . . . .
H12A H -0.0959 0.0365 0.9167 0.027 Uiso 1 1 calc R . . . .
H12B H 0.1299 -0.0491 0.9251 0.027 Uiso 1 1 calc R . . . .
C13 C 0.5374(4) -0.02855(17) 0.65871(12) 0.0169(4) Uani 1 1 d . . . . .
C14 C 0.5469(4) -0.07911(17) 0.60438(12) 0.0180(5) Uani 1 1 d . . . . .
C15 C 0.3596(4) -0.06266(18) 0.55879(13) 0.0200(5) Uani 1 1 d . . . . .
H15 H 0.2167 -0.0193 0.5622 0.024 Uiso 1 1 calc R . . . .
C16 C 0.3841(5) -0.1104(2) 0.50828(13) 0.0244(5) Uani 1 1 d . . . . .
H16 H 0.2583 -0.0988 0.4767 0.029 Uiso 1 1 calc R . . . .
C17 C 0.5910(5) -0.17463(19) 0.50379(13) 0.0241(5) Uani 1 1 d . . . . .
H17 H 0.6065 -0.2068 0.4691 0.029 Uiso 1 1 calc R . . . .
C18 C 0.7759(5) -0.19227(19) 0.54957(14) 0.0234(5) Uani 1 1 d . . . . .
H18 H 0.9165 -0.2371 0.5467 0.028 Uiso 1 1 calc R . . . .
C19 C 0.7542(4) -0.14385(18) 0.59968(13) 0.0208(5) Uani 1 1 d . . . . .
H19 H 0.8813 -0.1550 0.6308 0.025 Uiso 1 1 calc R . . . .
C20 C 0.3584(5) -0.19616(18) 0.82119(12) 0.0201(5) Uani 1 1 d . . . . .
C21 C 0.2576(5) -0.28947(19) 0.81240(12) 0.0208(5) Uani 1 1 d . . . . .
C22 C 0.0570(5) -0.28019(19) 0.77215(14) 0.0253(5) Uani 1 1 d . . . . .
H22 H -0.0144 -0.2135 0.7490 0.030 Uiso 1 1 calc R . . . .
C23 C -0.0381(5) -0.3678(2) 0.76593(15) 0.0307(6) Uani 1 1 d . . . . .
H23 H -0.1735 -0.3615 0.7380 0.037 Uiso 1 1 calc R . . . .
C24 C 0.0654(6) -0.4656(2) 0.80077(15) 0.0308(6) Uani 1 1 d . . . . .
H24 H 0.0003 -0.5258 0.7965 0.037 Uiso 1 1 calc R . . . .
C25 C 0.2615(5) -0.4752(2) 0.84136(14) 0.0290(6) Uani 1 1 d . . . . .
H25 H 0.3296 -0.5421 0.8654 0.035 Uiso 1 1 calc R . . . .
C26 C 0.3600(5) -0.3873(2) 0.84721(13) 0.0259(5) Uani 1 1 d . . . . .
H26 H 0.4965 -0.3940 0.8748 0.031 Uiso 1 1 calc R . . . .
C27 C 0.2228(5) 0.12190(19) 0.95584(13) 0.0220(5) Uani 1 1 d . . . . .
C28 C 0.4010(5) 0.20115(19) 0.95434(13) 0.0236(5) Uani 1 1 d . . . . .
C29 C 0.6029(5) 0.2247(2) 0.90661(13) 0.0251(5) Uani 1 1 d . . . . .
H29 H 0.6277 0.1916 0.8725 0.030 Uiso 1 1 calc R . . . .
C30 C 0.7689(5) 0.2970(2) 0.90906(15) 0.0315(6) Uani 1 1 d . . . . .
H30 H 0.9083 0.3124 0.8771 0.038 Uiso 1 1 calc R . . . .
C31 C 0.7292(6) 0.3462(2) 0.95833(16) 0.0366(7) Uani 1 1 d . . . . .
H31 H 0.8402 0.3963 0.9596 0.044 Uiso 1 1 calc R . . . .
C32 C 0.5287(6) 0.3227(2) 1.00567(16) 0.0349(6) Uani 1 1 d . . . . .
H32 H 0.5033 0.3567 1.0394 0.042 Uiso 1 1 calc R . . . .
C33 C 0.3644(5) 0.2500(2) 1.00432(14) 0.0288(6) Uani 1 1 d . . . . .
H33 H 0.2279 0.2337 1.0372 0.035 Uiso 1 1 calc R . . . .
S1' S 1.02450(10) 0.61591(4) 0.27475(3) 0.02102(13) Uani 1 1 d . . . . .
O1' O 0.5489(3) 0.47867(13) 0.47789(9) 0.0237(4) Uani 1 1 d . . . . .
O2' O 0.0826(3) 0.77684(13) 0.39733(9) 0.0226(4) Uani 1 1 d . . . . .
O3' O 0.3839(3) 0.87226(12) 0.22112(8) 0.0178(3) Uani 1 1 d . . . . .
O4' O 0.5779(3) 0.98735(12) 0.33471(8) 0.0177(3) Uani 1 1 d . . . . .
O5' O 0.9769(3) 1.03023(14) 0.32502(10) 0.0247(4) Uani 1 1 d . . . . .
O6' O 0.6157(3) 1.11091(12) 0.20856(9) 0.0195(3) Uani 1 1 d . . . . .
O7' O 0.9787(3) 1.15835(14) 0.14839(10) 0.0287(4) Uani 1 1 d . . . . .
O8' O 0.6855(3) 0.89933(13) 0.10373(9) 0.0223(4) Uani 1 1 d . . . . .
O9' O 0.5855(4) 0.92236(15) -0.00394(9) 0.0288(4) Uani 1 1 d . . . . .
N1' N 0.3244(4) 0.62901(15) 0.43357(10) 0.0188(4) Uani 1 1 d . . . . .
H1' H 0.2162 0.6075 0.4686 0.023 Uiso 1 1 calc R . . . .
N2' N 0.4394(4) 0.76095(14) 0.33252(10) 0.0152(4) Uani 1 1 d . . . . .
C1' C 1.0074(5) 0.4398(2) 0.39037(14) 0.0280(6) Uani 1 1 d . . . . .
H1'A H 0.8887 0.3868 0.3946 0.042 Uiso 1 1 calc GR . . . .
H1'B H 1.0462 0.4388 0.4360 0.042 Uiso 1 1 calc GR . . . .
H1'C H 1.1601 0.4254 0.3654 0.042 Uiso 1 1 calc GR . . . .
C2' C 0.8959(4) 0.54435(18) 0.35234(12) 0.0202(5) Uani 1 1 d . . . . .
C3' C 0.6892(4) 0.59708(17) 0.37023(12) 0.0175(4) Uani 1 1 d . . . . .
C4' C 0.5252(4) 0.56138(17) 0.43182(12) 0.0177(5) Uani 1 1 d . . . . .
C5' C 0.2687(4) 0.72647(17) 0.38767(12) 0.0164(4) Uani 1 1 d . . . . .
C6' C 0.6394(4) 0.69596(17) 0.32051(12) 0.0164(4) Uani 1 1 d . . . . .
C7' C 0.8031(4) 0.71581(18) 0.26475(12) 0.0194(5) Uani 1 1 d . . . . .
H7' H 0.7958 0.7763 0.2259 0.023 Uiso 1 1 calc R . . . .
C8' C 0.4129(4) 0.86836(17) 0.28983(11) 0.0155(4) Uani 1 1 d . . . . .
H8' H 0.2617 0.9019 0.3067 0.019 Uiso 1 1 calc R . . . .
C9' C 0.6386(4) 0.93229(17) 0.28692(11) 0.0160(4) Uani 1 1 d . . . . .
H9' H 0.7926 0.8865 0.2988 0.019 Uiso 1 1 calc R . . . .
C10' C 0.6594(4) 1.00444(17) 0.21168(12) 0.0174(4) Uani 1 1 d . . . . .
H10' H 0.8230 0.9928 0.1883 0.021 Uiso 1 1 calc R . . . .
C11' C 0.4416(4) 0.97505(17) 0.17884(12) 0.0187(5) Uani 1 1 d . . . . .
H11' H 0.2949 1.0232 0.1812 0.022 Uiso 1 1 calc R . . . .
C12' C 0.4914(5) 0.97732(18) 0.10609(12) 0.0224(5) Uani 1 1 d . . . . .
H12C H 0.3384 0.9629 0.0882 0.027 Uiso 1 1 calc R . . . .
H12D H 0.5443 1.0467 0.0774 0.027 Uiso 1 1 calc R . . . .
C13' C 0.7675(4) 1.03531(17) 0.34871(12) 0.0183(5) Uani 1 1 d . . . . .
C14' C 0.6809(4) 1.09389(18) 0.39617(12) 0.0187(5) Uani 1 1 d . . . . .
C15' C 0.4484(5) 1.14616(18) 0.39146(13) 0.0219(5) Uani 1 1 d . . . . .
H15' H 0.3382 1.1419 0.3590 0.026 Uiso 1 1 calc R . . . .
C16' C 0.3788(5) 1.20454(19) 0.43444(13) 0.0237(5) Uani 1 1 d . . . . .
H16' H 0.2232 1.2426 0.4301 0.028 Uiso 1 1 calc R . . . .
C17' C 0.5350(5) 1.20773(19) 0.48384(13) 0.0238(5) Uani 1 1 d . . . . .
H17' H 0.4854 1.2471 0.5136 0.029 Uiso 1 1 calc R . . . .
C18' C 0.7633(5) 1.1534(2) 0.48955(14) 0.0259(5) Uani 1 1 d . . . . .
H18' H 0.8689 1.1541 0.5239 0.031 Uiso 1 1 calc R . . . .
C19' C 0.8378(5) 1.0979(2) 0.44520(13) 0.0234(5) Uani 1 1 d . . . . .
H19' H 0.9967 1.0625 0.4483 0.028 Uiso 1 1 calc R . . . .
C20' C 0.7905(4) 1.17926(18) 0.17718(12) 0.0194(5) Uani 1 1 d . . . . .
C21' C 0.7186(5) 1.28307(18) 0.18466(13) 0.0206(5) Uani 1 1 d . . . . .
C22' C 0.4988(5) 1.3009(2) 0.21901(15) 0.0305(6) Uani 1 1 d . . . . .
H22' H 0.3842 1.2476 0.2364 0.037 Uiso 1 1 calc R . . . .
C23' C 0.4458(6) 1.3976(2) 0.22804(17) 0.0363(7) Uani 1 1 d . . . . .
H23' H 0.2940 1.4102 0.2513 0.044 Uiso 1 1 calc R . . . .
C24' C 0.6115(6) 1.4746(2) 0.20358(16) 0.0351(7) Uani 1 1 d . . . . .
H24' H 0.5780 1.5390 0.2118 0.042 Uiso 1 1 calc R . . . .
C25' C 0.8269(6) 1.4583(2) 0.16704(17) 0.0386(7) Uani 1 1 d . . . . .
H25' H 0.9375 1.5128 0.1482 0.046 Uiso 1 1 calc R . . . .
C26' C 0.8822(5) 1.3623(2) 0.15780(16) 0.0316(6) Uani 1 1 d . . . . .
H26' H 1.0316 1.3508 0.1332 0.038 Uiso 1 1 calc R . . . .
C27' C 0.7112(5) 0.8788(2) 0.04368(13) 0.0228(5) Uani 1 1 d . . . . .
C28' C 0.9055(5) 0.7960(2) 0.04431(13) 0.0263(5) Uani 1 1 d . . . . .
C29' C 1.0942(5) 0.7706(2) 0.08976(14) 0.0295(6) Uani 1 1 d . . . . .
H29' H 1.0985 0.8052 0.1228 0.035 Uiso 1 1 calc R . . . .
C30' C 1.2762(6) 0.6945(2) 0.08655(17) 0.0394(7) Uani 1 1 d . . . . .
H30' H 1.4071 0.6781 0.1169 0.047 Uiso 1 1 calc R . . . .
C31' C 1.2677(7) 0.6427(3) 0.03956(19) 0.0479(9) Uani 1 1 d . . . . .
H31' H 1.3924 0.5907 0.0377 0.057 Uiso 1 1 calc R . . . .
C32' C 1.0761(7) 0.6666(3) -0.00534(18) 0.0456(8) Uani 1 1 d . . . . .
H32' H 1.0680 0.6296 -0.0369 0.055 Uiso 1 1 calc R . . . .
C33' C 0.8979(6) 0.7444(2) -0.00374(15) 0.0353(7) Uani 1 1 d . . . . .
H33' H 0.7708 0.7625 -0.0353 0.042 Uiso 1 1 calc R . . . .

loop_
_atom_site_aniso_label
_atom_site_aniso_U_11
_atom_site_aniso_U_22
_atom_site_aniso_U_33
_atom_site_aniso_U_23
_atom_site_aniso_U_13
_atom_site_aniso_U_12
S1 0.0236(3) 0.0191(3) 0.0226(3) -0.0088(2) -0.0028(2) -0.0035(2)
O1 0.0260(9) 0.0172(8) 0.0222(9) 0.0017(6) 0.0020(7) 0.0011(7)
O2 0.0220(9) 0.0231(9) 0.0206(9) -0.0067(7) -0.0057(7) -0.0020(7)
O3 0.0238(9) 0.0163(8) 0.0166(8) -0.0032(6) 0.0019(6) 0.0010(6)
O4 0.0185(8) 0.0152(8) 0.0184(8) -0.0061(6) -0.0017(6) 0.0002(6)
O5 0.0183(8) 0.0205(9) 0.0272(9) -0.0089(7) -0.0048(7) -0.0011(7)
O6 0.0250(9) 0.0122(8) 0.0223(9) -0.0034(6) -0.0066(7) -0.0001(6)
O7 0.0445(12) 0.0225(9) 0.0361(12) -0.0088(8) -0.0218(9) 0.0063(8)
O8 0.0289(9) 0.0207(8) 0.0158(9) -0.0040(6) 0.0003(7) -0.0036(7)
O9 0.0279(9) 0.0305(9) 0.0166(9) -0.0040(7) 0.0000(7) 0.0005(7)
N1 0.0211(10) 0.0208(10) 0.0139(10) -0.0016(7) -0.0034(7) 0.0010(8)
N2 0.0165(9) 0.0154(10) 0.0157(10) -0.0041(7) -0.0037(7) 0.0001(7)
C1 0.0322(15) 0.0197(13) 0.0331(15) -0.0052(10) -0.0004(11) -0.0073(10)
C2 0.0214(12) 0.0189(12) 0.0209(12) -0.0066(9) 0.0031(9) -0.0004(9)
C3 0.0196(11) 0.0158(11) 0.0180(12) -0.0033(9) 0.0035(9) -0.0005(9)
C4 0.0181(11) 0.0180(12) 0.0175(12) -0.0048(9) 0.0052(9) 0.0003(9)
C5 0.0178(11) 0.0192(11) 0.0133(11) -0.0059(8) 0.0001(8) 0.0012(9)
C6 0.0191(11) 0.0154(11) 0.0173(11) -0.0071(8) 0.0018(8) 0.0002(9)
C7 0.0254(12) 0.0153(11) 0.0183(12) -0.0061(9) -0.0018(9) -0.0008(9)
C8 0.0171(11) 0.0142(11) 0.0173(12) -0.0041(8) -0.0001(8) -0.0025(8)
C9 0.0188(11) 0.0133(10) 0.0178(11) -0.0053(8) -0.0012(8) -0.0021(8)
C10 0.0229(12) 0.0129(10) 0.0190(12) -0.0051(8) -0.0018(9) -0.0027(9)
C11 0.0231(12) 0.0128(11) 0.0191(12) -0.0009(8) -0.0014(9) -0.0017(9)
C12 0.0273(13) 0.0177(11) 0.0203(13) -0.0019(9) 0.0017(10) -0.0027(10)
C13 0.0171(11) 0.0121(10) 0.0204(12) -0.0038(8) 0.0013(9) -0.0035(8)
C14 0.0183(11) 0.0136(11) 0.0213(12) -0.0043(9) 0.0028(9) -0.0048(9)
C15 0.0187(12) 0.0178(11) 0.0229(12) -0.0057(9) -0.0013(9) -0.0005(9)
C16 0.0243(13) 0.0248(13) 0.0249(13) -0.0087(10) -0.0021(10) -0.0029(10)
C17 0.0294(13) 0.0202(12) 0.0246(13) -0.0096(10) 0.0028(10) -0.0063(10)
C18 0.0234(12) 0.0188(12) 0.0273(13) -0.0077(9) 0.0018(10) 0.0009(9)
C19 0.0201(12) 0.0168(11) 0.0237(13) -0.0039(9) -0.0016(9) 0.0005(9)
C20 0.0256(13) 0.0157(11) 0.0180(12) -0.0043(9) -0.0023(9) 0.0021(9)
C21 0.0245(12) 0.0176(11) 0.0188(12) -0.0046(9) 0.0020(9) -0.0004(9)
C22 0.0263(13) 0.0186(12) 0.0294(14) -0.0058(10) -0.0015(10) 0.0000(10)
C23 0.0313(15) 0.0264(14) 0.0360(16) -0.0108(11) -0.0038(12) -0.0051(11)
C24 0.0391(16) 0.0183(13) 0.0345(15) -0.0087(11) 0.0071(12) -0.0072(11)
C25 0.0420(16) 0.0151(12) 0.0262(14) -0.0041(9) 0.0040(11) 0.0031(11)
C26 0.0350(14) 0.0212(13) 0.0199(13) -0.0060(9) 0.0008(10) 0.0035(10)
C27 0.0245(12) 0.0210(12) 0.0183(12) -0.0038(9) -0.0045(10) 0.0055(10)
C28 0.0270(13) 0.0200(12) 0.0209(13) -0.0019(9) -0.0084(10) 0.0036(10)
C29 0.0273(13) 0.0238(12) 0.0206(13) -0.0014(9) -0.0087(10) 0.0044(10)
C30 0.0261(14) 0.0275(14) 0.0331(15) 0.0023(11) -0.0076(11) 0.0004(11)
C31 0.0389(16) 0.0249(14) 0.0423(18) -0.0021(12) -0.0168(13) -0.0029(12)
C32 0.0461(17) 0.0283(14) 0.0329(16) -0.0112(11) -0.0150(13) 0.0022(12)
C33 0.0357(15) 0.0268(13) 0.0227(14) -0.0053(10) -0.0089(11) 0.0033(11)
S1' 0.0215(3) 0.0170(3) 0.0243(3) -0.0075(2) 0.0014(2) 0.0017(2)
O1' 0.0283(9) 0.0170(8) 0.0207(9) 0.0018(6) -0.0045(7) -0.0005(7)
O2' 0.0198(8) 0.0208(9) 0.0246(9) -0.0050(7) 0.0026(7) 0.0023(7)
O3' 0.0233(8) 0.0132(8) 0.0156(8) -0.0016(6) -0.0049(6) -0.0034(6)
O4' 0.0188(8) 0.0173(8) 0.0192(8) -0.0084(6) -0.0016(6) -0.0020(6)
O5' 0.0182(9) 0.0266(9) 0.0338(10) -0.0159(8) -0.0026(7) -0.0006(7)
O6' 0.0200(8) 0.0111(7) 0.0265(9) -0.0052(6) 0.0022(6) -0.0022(6)
O7' 0.0257(10) 0.0217(9) 0.0359(11) -0.0073(7) 0.0080(8) -0.0032(7)
O8' 0.0288(9) 0.0210(8) 0.0160(8) -0.0041(6) -0.0034(7) 0.0007(7)
O9' 0.0332(10) 0.0348(10) 0.0167(9) -0.0047(7) -0.0032(8) -0.0061(8)
N1' 0.0203(10) 0.0168(10) 0.0164(10) -0.0016(7) 0.0003(7) -0.0012(8)
N2' 0.0159(9) 0.0121(9) 0.0170(10) -0.0035(7) -0.0008(7) -0.0010(7)
C1' 0.0282(13) 0.0187(12) 0.0327(15) -0.0039(10) -0.0018(11) 0.0059(10)
C2' 0.0209(12) 0.0169(11) 0.0240(13) -0.0077(9) -0.0048(9) 0.0001(9)
C3' 0.0192(11) 0.0135(11) 0.0204(12) -0.0052(8) -0.0048(9) -0.0008(8)
C4' 0.0207(11) 0.0140(11) 0.0192(12) -0.0052(9) -0.0055(9) -0.0015(9)
C5' 0.0188(12) 0.0156(11) 0.0156(11) -0.0051(8) -0.0037(9) -0.0017(9)
C6' 0.0168(11) 0.0136(11) 0.0207(12) -0.0075(8) -0.0040(8) 0.0004(8)
C7' 0.0204(12) 0.0158(11) 0.0210(12) -0.0052(9) 0.0017(9) -0.0020(9)
C8' 0.0185(11) 0.0132(11) 0.0144(11) -0.0035(8) -0.0027(8) -0.0005(8)
C9' 0.0169(11) 0.0145(10) 0.0177(12) -0.0070(9) -0.0029(8) 0.0027(8)
C10' 0.0196(11) 0.0105(10) 0.0211(12) -0.0037(8) -0.0003(9) -0.0010(8)
C11' 0.0216(12) 0.0129(11) 0.0188(12) -0.0008(8) -0.0036(9) -0.0004(9)
C12' 0.0293(13) 0.0160(11) 0.0192(13) -0.0010(9) -0.0063(10) 0.0007(9)
C13' 0.0189(12) 0.0136(11) 0.0212(12) -0.0029(9) -0.0051(9) -0.0006(8)
C14' 0.0210(12) 0.0148(11) 0.0199(12) -0.0044(9) -0.0031(9) -0.0023(9)
C15' 0.0256(12) 0.0183(12) 0.0220(13) -0.0061(9) -0.0062(10) 0.0008(9)
C16' 0.0225(12) 0.0186(12) 0.0299(14) -0.0083(10) -0.0015(10) 0.0021(9)
C17' 0.0262(13) 0.0222(12) 0.0266(13) -0.0132(10) 0.0009(10) -0.0035(10)
C18' 0.0244(13) 0.0318(14) 0.0252(14) -0.0125(10) -0.0061(10) -0.0039(10)
C19' 0.0200(12) 0.0250(13) 0.0273(14) -0.0106(10) -0.0047(10) -0.0009(10)
C20' 0.0213(12) 0.0168(11) 0.0186(12) -0.0025(8) -0.0019(9) -0.0037(9)
C21' 0.0253(12) 0.0154(11) 0.0200(12) -0.0028(9) -0.0046(9) -0.0032(9)
C22' 0.0350(15) 0.0201(13) 0.0356(16) -0.0087(11) 0.0033(12) -0.0034(11)
C23' 0.0398(17) 0.0269(14) 0.0440(18) -0.0154(12) 0.0005(13) 0.0028(12)
C24' 0.0493(18) 0.0179(13) 0.0408(17) -0.0113(11) -0.0123(13) 0.0013(12)
C25' 0.0438(17) 0.0209(14) 0.0522(19) -0.0107(13) -0.0026(14) -0.0145(12)
C26' 0.0302(14) 0.0241(13) 0.0404(16) -0.0094(11) 0.0019(11) -0.0084(11)
C27' 0.0264(12) 0.0228(12) 0.0176(13) -0.0037(9) 0.0036(10) -0.0101(10)
C28' 0.0272(13) 0.0252(13) 0.0230(13) -0.0034(10) 0.0088(10) -0.0093(10)
C29' 0.0295(14) 0.0261(14) 0.0272(14) -0.0007(10) 0.0049(11) -0.0085(11)
C30' 0.0295(15) 0.0332(16) 0.0435(18) 0.0014(13) 0.0095(13) -0.0018(12)
C31' 0.0434(19) 0.0353(17) 0.054(2) -0.0070(14) 0.0258(16) 0.0007(14)
C32' 0.055(2) 0.0403(18) 0.0427(19) -0.0189(14) 0.0233(16) -0.0098(15)
C33' 0.0439(17) 0.0352(16) 0.0277(15) -0.0127(12) 0.0131(12) -0.0107(13)

loop_
_atom_type_symbol
_atom_type_description
_atom_type_scat_dispersion_real
_atom_type_scat_dispersion_imag
_atom_type_scat_source
C C 0.0181 0.0091 'International Tables Vol C Tables 4.2.6.8 and 6.1.1.4'
H H 0.0000 0.0000 'International Tables Vol C Tables 4.2.6.8 and 6.1.1.4'
N N 0.0311 0.0180 'International Tables Vol C Tables 4.2.6.8 and 6.1.1.4'
O O 0.0492 0.0322 'International Tables Vol C Tables 4.2.6.8 and 6.1.1.4'
S S 0.3331 0.5567 'International Tables Vol C Tables 4.2.6.8 and 6.1.1.4'

loop_
_geom_angle_atom_site_label_1
_geom_angle_atom_site_label_2
_geom_angle_atom_site_label_3
_geom_angle
_geom_angle_site_symmetry_1
_geom_angle_site_symmetry_3
_geom_angle_publ_flag
C2 S1 C7 93.74(12) . . ?
C8 O3 C11 106.70(17) . . ?
C13 O4 C9 114.18(17) . . ?
C20 O6 C10 119.48(18) . . ?
C27 O8 C12 113.90(18) . . ?
C4 N1 C5 128.2(2) . . ?
C5 N2 C6 120.79(19) . . ?
C5 N2 C8 117.24(18) . . ?
C6 N2 C8 121.63(19) . . ?
C1 C2 S1 120.83(19) . . ?
C3 C2 S1 109.77(18) . . ?
C3 C2 C1 129.4(2) . . ?
C2 C3 C4 126.5(2) . . ?
C2 C3 C6 113.0(2) . . ?
C6 C3 C4 120.4(2) . . ?
O1 C4 N1 120.0(2) . . ?
O1 C4 C3 126.1(2) . . ?
N1 C4 C3 113.9(2) . . ?
O2 C5 N1 120.6(2) . . ?
O2 C5 N2 123.0(2) . . ?
N1 C5 N2 116.4(2) . . ?
N2 C6 C3 119.5(2) . . ?
C7 C6 N2 127.5(2) . . ?
C7 C6 C3 113.1(2) . . ?
C6 C7 S1 110.32(17) . . ?
O3 C8 N2 108.07(18) . . ?
O3 C8 C9 105.34(18) . . ?
N2 C8 C9 115.96(18) . . ?
O4 C9 C8 107.74(18) . . ?
O4 C9 C10 113.16(17) . . ?
C8 C9 C10 103.17(18) . . ?
O6 C10 C9 109.45(18) . . ?
O6 C10 C11 107.47(18) . . ?
C11 C10 C9 104.32(18) . . ?
O3 C11 C10 106.66(18) . . ?
O3 C11 C12 109.21(19) . . ?
C12 C11 C10 116.3(2) . . ?
O8 C12 C11 109.00(19) . . ?
O4 C13 C14 113.41(19) . . ?
O5 C13 O4 122.7(2) . . ?
O5 C13 C14 123.9(2) . . ?
C15 C14 C13 122.6(2) . . ?
C19 C14 C13 117.4(2) . . ?
C19 C14 C15 120.0(2) . . ?
C16 C15 C14 119.4(2) . . ?
C17 C16 C15 120.3(2) . . ?
C16 C17 C18 120.4(2) . . ?
C17 C18 C19 119.6(2) . . ?
C14 C19 C18 120.2(2) . . ?
O6 C20 C21 110.1(2) . . ?
O7 C20 O6 124.2(2) . . ?
O7 C20 C21 125.7(2) . . ?
C22 C21 C20 120.9(2) . . ?
C26 C21 C20 119.2(2) . . ?
C26 C21 C22 119.9(2) . . ?
C23 C22 C21 120.1(2) . . ?
C22 C23 C24 119.7(3) . . ?
C25 C24 C23 120.4(3) . . ?
C24 C25 C26 120.2(2) . . ?
C25 C26 C21 119.7(3) . . ?
O8 C27 C28 112.5(2) . . ?
O9 C27 O8 123.2(2) . . ?
O9 C27 C28 124.4(2) . . ?
C29 C28 C27 122.3(2) . . ?
C29 C28 C33 120.0(2) . . ?
C33 C28 C27 117.6(2) . . ?
C28 C29 C30 119.9(3) . . ?
C31 C30 C29 119.7(3) . . ?
C32 C31 C30 120.3(3) . . ?
C31 C32 C33 120.5(3) . . ?
C32 C33 C28 119.5(3) . . ?
C2' S1' C7' 93.66(12) . . ?
C8' O3' C11' 106.23(16) . . ?
C13' O4' C9' 115.60(18) . . ?
C20' O6' C10' 119.08(18) . . ?
C27' O8' C12' 113.96(19) . . ?
C4' N1' C5' 129.0(2) . . ?
C5' N2' C6' 121.30(19) . . ?
C5' N2' C8' 117.69(19) . . ?
C6' N2' C8' 120.92(19) . . ?
C1' C2' S1' 120.91(19) . . ?
C3' C2' S1' 109.98(18) . . ?
C3' C2' C1' 129.1(2) . . ?
C2' C3' C4' 126.8(2) . . ?
C2' C3' C6' 113.1(2) . . ?
C6' C3' C4' 120.1(2) . . ?
O1' C4' N1' 120.6(2) . . ?
O1' C4' C3' 126.0(2) . . ?
N1' C4' C3' 113.4(2) . . ?
O2' C5' N1' 120.6(2) . . ?
O2' C5' N2' 123.7(2) . . ?
N2' C5' N1' 115.7(2) . . ?
N2' C6' C3' 120.0(2) . . ?
C7' C6' N2' 127.2(2) . . ?
C7' C6' C3' 112.9(2) . . ?
C6' C7' S1' 110.36(18) . . ?
O3' C8' N2' 109.19(17) . . ?
O3' C8' C9' 105.99(17) . . ?
N2' C8' C9' 114.25(19) . . ?
O4' C9' C8' 105.95(18) . . ?
O4' C9' C10' 113.08(18) . . ?
C8' C9' C10' 103.94(18) . . ?
O6' C10' C9' 110.45(18) . . ?
O6' C10' C11' 107.62(18) . . ?
C11' C10' C9' 103.76(18) . . ?
O3' C11' C10' 105.57(18) . . ?
O3' C11' C12' 109.77(18) . . ?
C12' C11' C10' 115.6(2) . . ?
O8' C12' C11' 108.59(19) . . ?
O4' C13' C14' 110.94(19) . . ?
O5' C13' O4' 123.5(2) . . ?
O5' C13' C14' 125.6(2) . . ?
C15' C14' C13' 121.1(2) . . ?
C19' C14' C13' 119.0(2) . . ?
C19' C14' C15' 119.9(2) . . ?
C16' C15' C14' 119.5(2) . . ?
C15' C16' C17' 120.5(2) . . ?
C18' C17' C16' 119.7(2) . . ?
C17' C18' C19' 120.1(2) . . ?
C18' C19' C14' 120.2(2) . . ?
O6' C20' C21' 110.5(2) . . ?
O7' C20' O6' 124.3(2) . . ?
O7' C20' C21' 125.1(2) . . ?
C22' C21' C20' 121.7(2) . . ?
C22' C21' C26' 119.8(2) . . ?
C26' C21' C20' 118.5(2) . . ?
C21' C22' C23' 119.7(3) . . ?
C24' C23' C22' 120.5(3) . . ?
C23' C24' C25' 120.0(3) . . ?
C24' C25' C26' 120.1(3) . . ?
C21' C26' C25' 119.9(3) . . ?
O8' C27' C28' 112.2(2) . . ?
O9' C27' O8' 123.1(2) . . ?
O9' C27' C28' 124.7(2) . . ?
C29' C28' C27' 122.2(2) . . ?
C29' C28' C33' 120.1(3) . . ?
C33' C28' C27' 117.7(3) . . ?
C30' C29' C28' 119.7(3) . . ?
C31' C30' C29' 120.3(3) . . ?
C30' C31' C32' 120.2(3) . . ?
C33' C32' C31' 119.8(3) . . ?
C32' C33' C28' 119.9(3) . . ?

loop_
_geom_bond_atom_site_label_1
_geom_bond_atom_site_label_2
_geom_bond_distance
_geom_bond_site_symmetry_2
_geom_bond_publ_flag
S1 C2 1.712(3) . ?
S1 C7 1.718(2) . ?
O1 C4 1.228(3) . ?
O2 C5 1.216(3) . ?
O3 C8 1.427(3) . ?
O3 C11 1.433(3) . ?
O4 C9 1.442(3) . ?
O4 C13 1.349(3) . ?
O5 C13 1.209(3) . ?
O6 C10 1.428(3) . ?
O6 C20 1.349(3) . ?
O7 C20 1.208(3) . ?
O8 C12 1.441(3) . ?
O8 C27 1.353(3) . ?
O9 C27 1.205(3) . ?
N1 C4 1.381(3) . ?
N1 C5 1.384(3) . ?
N2 C5 1.387(3) . ?
N2 C6 1.411(3) . ?
N2 C8 1.449(3) . ?
C1 C2 1.501(3) . ?
C2 C3 1.377(3) . ?
C3 C4 1.449(4) . ?
C3 C6 1.432(3) . ?
C6 C7 1.357(3) . ?
C8 C9 1.535(3) . ?
C9 C10 1.549(3) . ?
C10 C11 1.540(3) . ?
C11 C12 1.508(3) . ?
C13 C14 1.492(3) . ?
C14 C15 1.396(3) . ?
C14 C19 1.391(3) . ?
C15 C16 1.392(4) . ?
C16 C17 1.385(4) . ?
C17 C18 1.387(4) . ?
C18 C19 1.391(4) . ?
C20 C21 1.489(3) . ?
C21 C22 1.394(4) . ?
C21 C26 1.393(3) . ?
C22 C23 1.382(4) . ?
C23 C24 1.395(4) . ?
C24 C25 1.378(4) . ?
C25 C26 1.390(4) . ?
C27 C28 1.491(4) . ?
C28 C29 1.394(4) . ?
C28 C33 1.395(4) . ?
C29 C30 1.397(4) . ?
C30 C31 1.385(5) . ?
C31 C32 1.384(5) . ?
C32 C33 1.387(4) . ?
S1' C2' 1.710(2) . ?
S1' C7' 1.717(2) . ?
O1' C4' 1.226(3) . ?
O2' C5' 1.215(3) . ?
O3' C8' 1.427(3) . ?
O3' C11' 1.434(3) . ?
O4' C9' 1.428(3) . ?
O4' C13' 1.353(3) . ?
O5' C13' 1.203(3) . ?
O6' C10' 1.435(3) . ?
O6' C20' 1.350(3) . ?
O7' C20' 1.200(3) . ?
O8' C12' 1.447(3) . ?
O8' C27' 1.353(3) . ?
O9' C27' 1.206(3) . ?
N1' C4' 1.377(3) . ?
N1' C5' 1.390(3) . ?
N2' C5' 1.387(3) . ?
N2' C6' 1.404(3) . ?
N2' C8' 1.450(3) . ?
C1' C2' 1.497(3) . ?
C2' C3' 1.374(3) . ?
C3' C4' 1.459(3) . ?
C3' C6' 1.430(3) . ?
C6' C7' 1.362(3) . ?
C8' C9' 1.538(3) . ?
C9' C10' 1.551(3) . ?
C10' C11' 1.543(3) . ?
C11' C12' 1.498(3) . ?
C13' C14' 1.482(3) . ?
C14' C15' 1.392(4) . ?
C14' C19' 1.390(3) . ?
C15' C16' 1.387(4) . ?
C16' C17' 1.390(4) . ?
C17' C18' 1.385(4) . ?
C18' C19' 1.385(4) . ?
C20' C21' 1.493(3) . ?
C21' C22' 1.381(4) . ?
C21' C26' 1.390(4) . ?
C22' C23' 1.397(4) . ?
C23' C24' 1.373(4) . ?
C24' C25' 1.380(5) . ?
C25' C26' 1.392(4) . ?
C27' C28' 1.482(4) . ?
C28' C29' 1.391(4) . ?
C28' C33' 1.396(4) . ?
C29' C30' 1.390(4) . ?
C30' C31' 1.379(5) . ?
C31' C32' 1.397(6) . ?
C32' C33' 1.386(5) . ?

loop_
_geom_hbond_atom_site_label_D
_geom_hbond_atom_site_label_H
_geom_hbond_atom_site_label_A
_geom_hbond_distance_DH
_geom_hbond_distance_HA
_geom_hbond_distance_DA
_geom_hbond_angle_DHA
_geom_hbond_site_symmetry_A
N1 H1 O1' 0.88 2.06 2.924(3) 168.3 1_455
N1' H1' O1 0.88 1.94 2.807(3) 170.5 .
